data_7016809
loop_
_publ_author_name
'Li, Huijun'
'Yao, Hongchang'
'Zhang, Erpeng'
'Jia, Yanyuan'
'Hou, Hongwei'
'Fan, Yaoting'

_publ_section_title
;
 Crystal structures and magnetism of infinite alternating chains
 arranged by paddle-wheel dinuclear copper and mononuclear copper
 units.
;
_journal_issue 37
_journal_name_full 'Dalton transactions (Cambridge, England : 2003)'
_journal_page_first 9388
_journal_page_last 9393
_journal_paper_doi 10.1039/c1dt10822k
_journal_volume 40
_journal_year 2011
_chemical_formula_sum 'C24 H40 Cu3 N6 O26'
_chemical_formula_weight 1019.24
_chemical_name_systematic
;
?
;
_space_group_IT_number 12
_symmetry_cell_setting monoclinic
_symmetry_space_group_name_Hall '-C 2y'
_symmetry_space_group_name_H-M 'C 1 2/m 1'
_atom_sites_solution_hydrogens geom
_atom_sites_solution_primary direct
_atom_sites_solution_secondary difmap
_audit_creation_method SHELXL-97
_cell_angle_alpha 90.00
_cell_angle_beta 105.079(17)
_cell_angle_gamma 90.00
_cell_formula_units_Z 2
_cell_length_a 23.65(3)
_cell_length_b 11.709(16)
_cell_length_c 12.626(17)
_cell_measurement_reflns_used 1850
_cell_measurement_temperature 296(2)
_cell_measurement_theta_max 20.50
_cell_measurement_theta_min 2.42
_cell_volume 3376(8)
_computing_cell_refinement 'Bruker SMART'
_computing_data_collection 'Bruker SMART'
_computing_data_reduction 'Bruker SAINT'
_computing_molecular_graphics 'Bruker SHELXTL'
_computing_publication_material 'Bruker SHELXTL'
_computing_structure_refinement 'SHELXL-97 (Sheldrick, 1997)'
_computing_structure_solution 'SHELXS-97 (Sheldrick, 1990)'
_diffrn_ambient_temperature 296(2)
_diffrn_measured_fraction_theta_full 0.990
_diffrn_measured_fraction_theta_max 0.990
_diffrn_measurement_device_type 'CCD area detector'
_diffrn_measurement_method 'phi and omega scans'
_diffrn_radiation_monochromator graphite
_diffrn_radiation_source 'fine-focus sealed tube'
_diffrn_radiation_type MoK\a
_diffrn_radiation_wavelength 0.71073
_diffrn_reflns_av_R_equivalents 0.0614
_diffrn_reflns_av_sigmaI/netI 0.0809
_diffrn_reflns_limit_h_max 31
_diffrn_reflns_limit_h_min -31
_diffrn_reflns_limit_k_max 15
_diffrn_reflns_limit_k_min -15
_diffrn_reflns_limit_l_max 16
_diffrn_reflns_limit_l_min -15
_diffrn_reflns_number 15791
_diffrn_reflns_theta_full 28.36
_diffrn_reflns_theta_max 28.36
_diffrn_reflns_theta_min 2.42
_exptl_absorpt_coefficient_mu 0.996
_exptl_absorpt_correction_T_max 0.8049
_exptl_absorpt_correction_T_min 0.5657
_exptl_absorpt_correction_type numerical
_exptl_absorpt_process_details '(North et al., 1968)'
_exptl_crystal_colour Colorless
_exptl_crystal_density_diffrn 1.003
_exptl_crystal_density_method 'not measured'
_exptl_crystal_description Prism
_exptl_crystal_F_000 1042
_exptl_crystal_size_max 0.2000
_exptl_crystal_size_mid 0.2000
_exptl_crystal_size_min 0.2000
_platon_squeeze_details
;
;
_refine_diff_density_max 0.926
_refine_diff_density_min -0.330
_refine_diff_density_rms 0.099
_refine_ls_extinction_method none
_refine_ls_goodness_of_fit_ref 0.926
_refine_ls_hydrogen_treatment constr
_refine_ls_matrix_type full
_refine_ls_number_parameters 157
_refine_ls_number_reflns 4383
_refine_ls_number_restraints 0
_refine_ls_restrained_S_all 0.926
_refine_ls_R_factor_all 0.1262
_refine_ls_R_factor_gt 0.0675
_refine_ls_shift/su_max 0.013
_refine_ls_shift/su_mean 0.001
_refine_ls_structure_factor_coef Fsqd
_refine_ls_weighting_details 'calc w=1/[\s^2^(Fo^2^)+(0.1283P)^2^+0.0000P] where P=(Fo^2^+2Fc^2^)/3'
_refine_ls_weighting_scheme calc
_refine_ls_wR_factor_gt 0.1972
_refine_ls_wR_factor_ref 0.2200
_reflns_number_gt 2206
_reflns_number_total 4383
_reflns_threshold_expression >2sigma(I)
_cod_data_source_file c1dt10822k.txt
_cod_data_source_block 2
_cod_depositor_comments
;
The following automatic conversions were performed:

'_symmetry_cell_setting' value 'Monoclinic' changed to 'monoclinic'
according to /home/saulius/struct/CIF-dictionaries/cif_core.dic
dictionary named 'cif_core.dic' version 2.4.1 from 2010-06-29.

Automatic conversion script
Id: cif_fix_values 1715 2011-07-08 13:25:40Z adriana 
;
_cod_original_sg_symbol_H-M C2/m
_cod_database_code 7016809

loop_
_symmetry_equiv_pos_as_xyz
'x, y, z'
'-x, y, -z'
'x+1/2, y+1/2, z'
'-x+1/2, y+1/2, -z'
'-x, -y, -z'
'x, -y, z'
'-x+1/2, -y+1/2, -z'
'x+1/2, -y+1/2, z'

loop_
_atom_site_label
_atom_site_type_symbol
_atom_site_fract_x
_atom_site_fract_y
_atom_site_fract_z
_atom_site_U_iso_or_equiv
_atom_site_adp_type
_atom_site_occupancy
_atom_site_symmetry_multiplicity
_atom_site_calc_flag
_atom_site_refinement_flags
Cu2 Cu 0.01353(3) 0.0000 0.90544(6) 0.0472(3) Uani 1 2 d S
Cu1 Cu 0.0000 0.0000 0.5000 0.1043(7) Uani 1 4 d S
O1 O 0.02711(17) 0.0000 0.7474(4) 0.0615(12) Uani 1 2 d S
O2 O 0.0718(2) 0.0000 0.6144(4) 0.103(2) Uani 1 2 d S
O3 O 0.42989(13) 0.3806(3) 1.0258(3) 0.0626(8) Uani 1 1 d .
O4 O 0.45223(13) 0.3819(3) 0.8666(3) 0.0667(9) Uani 1 1 d .
O5 O 0.23986(14) 0.1935(3) 0.8338(4) 0.0851(12) Uani 1 1 d .
O6 O 0.3977(2) 0.0000 1.0276(5) 0.0932(19) Uani 1 2 d S
O7 O 0.3351(10) 0.0000 0.6867(18) 0.200(9) Uani 0.50 2 d SP
O8 O 0.2657(8) 0.5000 0.8505(16) 0.181(8) Uani 0.50 2 d SP
O9 O 0.5090(9) 0.2166(17) 0.7261(15) 0.261(10) Uani 0.50 1 d P
N1 N 0.23850(18) 0.0000 0.8288(5) 0.0549(14) Uani 1 2 d S
N2 N 0.31917(14) 0.1000(3) 0.9352(3) 0.0553(10) Uani 1 1 d .
C1 C 0.0730(3) 0.0000 0.7133(6) 0.0609(17) Uani 1 2 d S
C2 C 0.1317(2) 0.0000 0.7967(5) 0.0616(18) Uani 1 2 d S
H2A H 0.1345 0.0670 0.8431 0.074 Uiso 0.50 1 calc PR
H2B H 0.1345 -0.0670 0.8431 0.074 Uiso 0.50 1 calc PR
C3 C 0.1819(2) 0.0000 0.7446(5) 0.0595(17) Uani 1 2 d S
H3A H 0.1795 -0.0670 0.6985 0.071 Uiso 0.50 1 calc PR
H3B H 0.1795 0.0670 0.6985 0.071 Uiso 0.50 1 calc PR
C4 C 0.26391(17) 0.1046(4) 0.8636(4) 0.0572(12) Uani 1 1 d .
C5 C 0.3486(2) 0.0000 0.9709(6) 0.0611(18) Uani 1 2 d S
C6 C 0.3495(2) 0.2086(4) 0.9713(4) 0.0636(13) Uani 1 1 d .
H6A H 0.3758 0.1992 1.0438 0.076 Uiso 1 1 calc R
H6B H 0.3209 0.2667 0.9759 0.076 Uiso 1 1 calc R
C7 C 0.3837(2) 0.2465(4) 0.8921(4) 0.0672(13) Uani 1 1 d .
H7A H 0.3562 0.2679 0.8236 0.081 Uiso 1 1 calc R
H7B H 0.4061 0.1820 0.8770 0.081 Uiso 1 1 calc R
C8 C 0.42502(17) 0.3451(4) 0.9305(4) 0.0532(11) Uani 1 1 d .
O10 O 0.0000 0.1627(10) 0.5000 0.350(12) Uani 1 2 d S

loop_
_atom_site_aniso_label
_atom_site_aniso_U_11
_atom_site_aniso_U_22
_atom_site_aniso_U_33
_atom_site_aniso_U_23
_atom_site_aniso_U_13
_atom_site_aniso_U_12
Cu2 0.0306(4) 0.0394(4) 0.0677(5) 0.000 0.0055(3) 0.000
Cu1 0.0525(8) 0.200(2) 0.0499(8) 0.000 -0.0058(6) 0.000
O1 0.034(2) 0.081(3) 0.067(3) 0.000 0.008(2) 0.000
O2 0.051(3) 0.208(7) 0.045(3) 0.000 0.000(2) 0.000
O3 0.0510(18) 0.0514(18) 0.087(2) -0.0092(17) 0.0197(17) -0.0140(14)
O4 0.0532(18) 0.070(2) 0.076(2) -0.0116(18) 0.0151(17) -0.0225(16)
O5 0.0507(19) 0.0480(19) 0.144(4) 0.014(2) 0.003(2) 0.0100(15)
O6 0.039(3) 0.078(3) 0.136(5) 0.000 -0.023(3) 0.000
O7 0.26(2) 0.181(18) 0.21(2) 0.000 0.169(19) 0.000
O8 0.169(17) 0.130(14) 0.20(2) 0.000 -0.021(15) 0.000
O9 0.36(3) 0.208(17) 0.240(17) -0.114(14) 0.125(18) -0.080(17)
N1 0.023(2) 0.045(3) 0.089(4) 0.000 0.000(2) 0.000
N2 0.0312(16) 0.0420(19) 0.084(3) -0.0041(18) 0.0006(17) -0.0075(14)
C1 0.036(3) 0.075(4) 0.063(5) 0.000 -0.004(3) 0.000
C2 0.032(3) 0.086(5) 0.058(4) 0.000 -0.004(3) 0.000
C3 0.033(3) 0.074(4) 0.065(4) 0.000 0.001(3) 0.000
C4 0.036(2) 0.043(2) 0.089(4) 0.001(2) 0.011(2) 0.0010(18)
C5 0.030(3) 0.055(4) 0.091(5) 0.000 0.004(3) 0.000
C6 0.051(2) 0.046(2) 0.091(4) -0.011(2) 0.013(2) -0.011(2)
C7 0.055(3) 0.054(3) 0.090(4) -0.017(3) 0.013(3) -0.023(2)
C8 0.036(2) 0.043(2) 0.077(3) -0.008(2) 0.007(2) 0.0021(18)
O10 0.377(19) 0.133(9) 0.352(19) 0.000 -0.240(16) 0.000

loop_
_atom_type_symbol
_atom_type_description
_atom_type_scat_dispersion_real
_atom_type_scat_dispersion_imag
_atom_type_scat_source
C C 0.0033 0.0016 'International Tables Vol C Tables 4.2.6.8 and 6.1.1.4'
H H 0.0000 0.0000 'International Tables Vol C Tables 4.2.6.8 and 6.1.1.4'
N N 0.0061 0.0033 'International Tables Vol C Tables 4.2.6.8 and 6.1.1.4'
O O 0.0106 0.0060 'International Tables Vol C Tables 4.2.6.8 and 6.1.1.4'
Cu Cu 0.3201 1.2651 'International Tables Vol C Tables 4.2.6.8 and 6.1.1.4'

loop_
_geom_angle_atom_site_label_1
_geom_angle_atom_site_label_2
_geom_angle_atom_site_label_3
_geom_angle
_geom_angle_site_symmetry_1
_geom_angle_site_symmetry_3
O4 Cu2 O4 89.1(2) 3_445 8_455
O4 Cu2 O3 167.73(14) 3_445 7_557
O4 Cu2 O3 89.05(18) 8_455 7_557
O4 Cu2 O3 89.05(18) 3_445 4_547
O4 Cu2 O3 167.73(14) 8_455 4_547
O3 Cu2 O3 90.2(2) 7_557 4_547
O4 Cu2 O1 92.75(14) 3_445 .
O4 Cu2 O1 92.75(14) 8_455 .
O3 Cu2 O1 99.46(14) 7_557 .
O3 Cu2 O1 99.46(14) 4_547 .
O4 Cu2 Cu2 83.62(11) 3_445 5_557
O4 Cu2 Cu2 83.62(11) 8_455 5_557
O3 Cu2 Cu2 84.12(12) 7_557 5_557
O3 Cu2 Cu2 84.12(12) 4_547 5_557
O1 Cu2 Cu2 174.88(12) . 5_557
O10 Cu1 O10 180 5_556 .
O10 Cu1 O2 90 5_556 5_556
O10 Cu1 O2 90 . 5_556
O10 Cu1 O2 90 5_556 .
O10 Cu1 O2 90 . .
O2 Cu1 O2 180 5_556 .
C1 O1 Cu2 132.7(4) . .
C1 O2 Cu1 122.7(5) . .
C8 O3 Cu2 122.8(3) . 7_557
C8 O4 Cu2 123.9(3) . 3
C4 N1 C4 124.4(5) . 6
C4 N1 C3 117.8(3) . .
C4 N1 C3 117.8(3) 6 .
C5 N2 C4 124.0(4) . .
C5 N2 C6 118.0(4) . .
C4 N2 C6 118.0(3) . .
O2 C1 O1 123.0(6) . .
O2 C1 C2 118.6(6) . .
O1 C1 C2 118.4(6) . .
C3 C2 C1 112.5(6) . .
N1 C3 C2 110.9(5) . .
O5 C4 N2 122.0(4) . .
O5 C4 N1 122.5(4) . .
N2 C4 N1 115.5(4) . .
O6 C5 N2 121.7(2) . 6
O6 C5 N2 121.7(2) . .
N2 C5 N2 116.5(5) 6 .
N2 C6 C7 110.5(4) . .
C6 C7 C8 115.2(4) . .
O4 C8 O3 125.5(4) . .
O4 C8 C7 117.5(5) . .
O3 C8 C7 117.0(4) . .

loop_
_geom_bond_atom_site_label_1
_geom_bond_atom_site_label_2
_geom_bond_distance
_geom_bond_site_symmetry_2
Cu2 O4 1.971(4) 3_445
Cu2 O4 1.971(4) 8_455
Cu2 O3 1.973(3) 7_557
Cu2 O3 1.973(3) 4_547
Cu2 O1 2.102(5) .
Cu2 Cu2 2.628(4) 5_557
Cu1 O10 1.905(12) 5_556
Cu1 O10 1.905(12) .
Cu1 O2 1.921(5) 5_556
Cu1 O2 1.921(5) .
O1 C1 1.267(8) .
O2 C1 1.242(8) .
O3 C8 1.249(6) .
O3 Cu2 1.973(3) 7_557
O4 C8 1.234(6) .
O4 Cu2 1.971(4) 3
O5 C4 1.199(5) .
O6 C5 1.195(7) .
N1 C4 1.385(5) .
N1 C4 1.385(5) 6
N1 C3 1.476(7) .
N2 C5 1.377(5) .
N2 C4 1.383(5) .
N2 C6 1.473(5) .
C1 C2 1.509(8) .
C2 C3 1.501(9) .
C5 N2 1.377(5) 6
C6 C7 1.508(7) .
C7 C8 1.509(6) .

loop_
_platon_squeeze_void_nr
_platon_squeeze_void_average_x
_platon_squeeze_void_average_y
_platon_squeeze_void_average_z
_platon_squeeze_void_volume
_platon_squeeze_void_count_electrons
_platon_squeeze_void_content
1 0.530 -0.030 0.482 1472 191 ' '
